data_2203837
loop_
_publ_author_name
'Gao, Shan'
'Liu, Ji-Wei'
'Dong, Yu'
'Huo, Li-Hua'
'Zhao, Hui'

_publ_section_title
;
 Hexakis(1<i>H</i>-imidazole-\k<i>N</i>^3^)nickel(II)
 benzene-1,3-dioxyacetate
;
_journal_issue 6
_journal_name_full 'Acta Crystallographica Section E'
_journal_page_first m778
_journal_page_last m780
_journal_paper_doi 10.1107/S1600536804011328
_journal_volume 60
_journal_year 2004
_chemical_formula_iupac '[Ni (C3 H4 N2)6] (C10 H8 O6)'
_chemical_formula_moiety 'C18 H24 N12 Ni 2+, C10 H8 O6 2-'
_chemical_formula_sum 'C28 H32 N12 Ni O6'
_chemical_formula_weight 691.35
_chemical_name_common
;
Hexa(imidazole)nickel(II) benzene-1,3-dioxyacetate
;
_chemical_name_systematic
;
hexakis(1H-imidazole-\kN^3^)nickel(II) (m-phenylenedioxy)diacetate
;
_space_group_IT_number 2
_symmetry_cell_setting triclinic
_symmetry_space_group_name_Hall '-P 1'
_symmetry_space_group_name_H-M 'P -1'
_atom_sites_solution_hydrogens geom
_atom_sites_solution_primary direct
_atom_sites_solution_secondary difmap
_cell_angle_alpha 102.28(3)
_cell_angle_beta 106.11(3)
_cell_angle_gamma 90.14(3)
_cell_formula_units_Z 2
_cell_length_a 8.998(2)
_cell_length_b 11.741(2)
_cell_length_c 15.836(3)
_cell_measurement_reflns_used 6147
_cell_measurement_temperature 293(2)
_cell_measurement_theta_max 26.0
_cell_measurement_theta_min 3.1
_cell_volume 1567.2(6)
_computing_cell_refinement RAPID-AUTO
_computing_data_collection 'RAPID-AUTO (Rigaku, 1998)'
_computing_data_reduction 'CrystalStructure (Rigaku/MSC, 2002)'
_computing_molecular_graphics 'ORTEPII (Johnson, 1976)'
_computing_publication_material SHELXL97
_computing_structure_refinement 'SHELXL97 (Sheldrick, 1997)'
_computing_structure_solution 'SHELXS97 (Sheldrick, 1997)'
_diffrn_ambient_temperature 293(2)
_diffrn_detector_area_resol_mean 10
_diffrn_measured_fraction_theta_full 0.97
_diffrn_measured_fraction_theta_max 0.97
_diffrn_measurement_device_type 'Rigaku R-AXIS RAPID'
_diffrn_measurement_method \w
_diffrn_radiation_monochromator graphite
_diffrn_radiation_source 'fine-focus sealed tube'
_diffrn_radiation_type MoK\a
_diffrn_radiation_wavelength 0.71073
_diffrn_reflns_av_R_equivalents 0.032
_diffrn_reflns_av_sigmaI/netI 0.039
_diffrn_reflns_limit_h_max 11
_diffrn_reflns_limit_h_min -11
_diffrn_reflns_limit_k_max 14
_diffrn_reflns_limit_k_min -12
_diffrn_reflns_limit_l_max 19
_diffrn_reflns_limit_l_min -19
_diffrn_reflns_number 12850
_diffrn_reflns_theta_full 26.0
_diffrn_reflns_theta_max 26.0
_diffrn_reflns_theta_min 3.1
_diffrn_standards_decay_% 0
_diffrn_standards_interval_count 0
_diffrn_standards_interval_time 0
_diffrn_standards_number 0
_exptl_absorpt_coefficient_mu 0.682
_exptl_absorpt_correction_T_max 0.887
_exptl_absorpt_correction_T_min 0.781
_exptl_absorpt_correction_type multi-scan
_exptl_absorpt_process_details '(ABSCOR; Higashi, 1995)'
_exptl_crystal_colour Green
_exptl_crystal_density_diffrn 1.465
_exptl_crystal_density_method 'not measured'
_exptl_crystal_description Prism
_exptl_crystal_F_000 720
_exptl_crystal_size_max 0.38
_exptl_crystal_size_mid 0.25
_exptl_crystal_size_min 0.18
_refine_diff_density_max 0.41
_refine_diff_density_min -0.24
_refine_ls_extinction_method none
_refine_ls_goodness_of_fit_ref 1.04
_refine_ls_hydrogen_treatment constr
_refine_ls_matrix_type full
_refine_ls_number_parameters 424
_refine_ls_number_reflns 5968
_refine_ls_number_restraints 0
_refine_ls_restrained_S_all 1.04
_refine_ls_R_factor_all 0.072
_refine_ls_R_factor_gt 0.044
_refine_ls_shift/su_max 0.000
_refine_ls_shift/su_mean 0.000
_refine_ls_structure_factor_coef Fsqd
_refine_ls_weighting_details 'calc w = 1/[\s^2^(Fo^2^)+(0.0704P)^2^] where P = (Fo^2^+2Fc^2^)/3'
_refine_ls_weighting_scheme calc
_refine_ls_wR_factor_gt 0.105
_refine_ls_wR_factor_ref 0.118
_reflns_number_gt 4368
_reflns_number_total 5968
_reflns_threshold_expression I>2\s(I)
_cod_data_source_file ww6205.cif
_cod_data_source_block I
_cod_depositor_comments
;
The following automatic conversions were performed:
'_symmetry_cell_setting' value 'Triclinic' changed to 'triclinic'
according to '/home/saulius/struct/CIF-dictionaries/cif_core.dic'
dictionary named 'cif_core.dic' version 2.4.1 from 2010-06-29.

Automatic conversion script
Id: cif_fix_enum 1527 2010-12-29 10:47:43Z saulius 

The following automatic conversions were performed:

'_symmetry_cell_setting' value 'Triclinic' changed to 'triclinic'
according to /home/saulius/struct/CIF-dictionaries/cif_core.dic
dictionary named 'cif_core.dic' version 2.4.1 from 2010-06-29.

Automatic conversion script
Id: cif_fix_values 1715 2011-07-08 13:25:40Z adriana 
;
_cod_database_code 2203837
_cod_database_fobs_code 2203837

loop_
_symmetry_equiv_pos_as_xyz
'x, y, z'
'-x, -y, -z'

loop_
_atom_site_label
_atom_site_fract_x
_atom_site_fract_y
_atom_site_fract_z
_atom_site_U_iso_or_equiv
_atom_site_adp_type
_atom_site_calc_flag
_atom_site_refinement_flags
_atom_site_occupancy
_atom_site_type_symbol
Ni1 0.48959(4) 0.49556(3) 0.23731(2) 0.02990(10) Uani d . 1 Ni
N1 0.3041(3) 0.4042(2) 0.2603(2) 0.0354(5) Uani d . 1 N
N2 0.1771(3) 0.3090(2) 0.3260(2) 0.0496(7) Uani d . 1 N
N3 0.4887(3) 0.6290(2) 0.3500(2) 0.0370(5) Uani d . 1 N
N4 0.5670(3) 0.7777(2) 0.4651(2) 0.0522(7) Uani d . 1 N
N5 0.3277(2) 0.5855(2) 0.1527(2) 0.0320(5) Uani d . 1 N
N6 0.1705(3) 0.7189(2) 0.1083(2) 0.0386(6) Uani d . 1 N
N7 0.6734(2) 0.5906(2) 0.2164(2) 0.0353(5) Uani d . 1 N
N8 0.8002(3) 0.7069(2) 0.1647(2) 0.0483(7) Uani d . 1 N
N9 0.4923(2) 0.3587(2) 0.1274(2) 0.0331(5) Uani d . 1 N
N10 0.4379(3) 0.1941(2) 0.0246(2) 0.0398(6) Uani d . 1 N
N11 0.6531(3) 0.4060(2) 0.3229(2) 0.0374(5) Uani d . 1 N
N12 0.7930(3) 0.2647(2) 0.3690(2) 0.0475(7) Uani d . 1 N
O1 0.1228(2) 0.1647(2) 0.43280(10) 0.0465(5) Uani d . 1 O
O2 -0.0946(2) 0.0507(2) 0.3817(2) 0.0575(6) Uani d . 1 O
O3 0.2993(2) -0.0213(2) 0.41420(10) 0.0452(5) Uani d . 1 O
O4 0.1529(2) 0.0318(2) 0.10710(10) 0.0489(6) Uani d . 1 O
O5 -0.2495(2) -0.0089(2) 0.0926(2) 0.0542(6) Uani d . 1 O
O6 -0.0710(2) -0.1391(2) 0.0895(2) 0.0431(5) Uani d . 1 O
C1 0.3148(4) 0.3382(3) 0.3195(2) 0.0497(8) Uani d . 1 C
C2 0.1479(3) 0.4155(3) 0.2283(2) 0.0426(7) Uani d . 1 C
C3 0.0701(4) 0.3567(3) 0.2687(2) 0.0505(8) Uani d . 1 C
C4 0.5977(3) 0.7133(3) 0.3933(2) 0.0443(7) Uani d . 1 C
C5 0.3834(4) 0.6442(3) 0.3986(2) 0.0477(8) Uani d . 1 C
C6 0.4302(4) 0.7353(3) 0.4695(2) 0.0537(8) Uani d . 1 C
C7 0.2836(3) 0.6931(2) 0.1746(2) 0.0374(7) Uani d . 1 C
C8 0.2359(3) 0.5427(3) 0.0666(2) 0.0418(7) Uani d . 1 C
C9 0.1382(3) 0.6241(3) 0.0391(2) 0.0449(7) Uani d . 1 C
C10 0.6612(3) 0.6596(3) 0.1596(2) 0.0449(7) Uani d . 1 C
C11 0.8289(3) 0.5937(3) 0.2583(2) 0.0468(8) Uani d . 1 C
C12 0.9068(4) 0.6664(3) 0.2270(2) 0.0521(8) Uani d . 1 C
C13 0.3895(3) 0.2701(2) 0.0852(2) 0.0375(7) Uani d . 1 C
C14 0.6127(3) 0.3361(3) 0.0906(2) 0.0424(7) Uani d . 1 C
C15 0.5817(4) 0.2345(3) 0.0277(2) 0.0441(7) Uani d . 1 C
C16 0.6839(3) 0.2950(3) 0.3032(2) 0.0420(7) Uani d . 1 C
C17 0.7502(4) 0.4481(3) 0.4079(2) 0.0502(8) Uani d . 1 C
C18 0.8377(4) 0.3613(3) 0.4369(2) 0.0554(9) Uani d . 1 C
C19 0.0492(3) 0.0674(3) 0.4075(2) 0.0397(7) Uani d . 1 C
C20 0.1410(3) -0.0412(3) 0.4105(2) 0.0448(7) Uani d . 1 C
C21 0.3292(3) -0.0108(2) 0.3358(2) 0.0368(6) Uani d . 1 C
C22 0.4836(3) -0.0110(3) 0.3363(2) 0.0456(8) Uani d . 1 C
C23 0.5213(3) -0.0026(2) 0.2592(2) 0.0483(8) Uani d . 1 C
C24 0.4103(3) 0.0101(2) 0.1831(2) 0.0436(7) Uani d . 1 C
C25 0.2564(3) 0.0149(2) 0.1843(2) 0.0371(6) Uani d . 1 C
C26 0.2151(3) 0.0022(2) 0.2596(2) 0.0360(6) Uani d . 1 C
C27 0.0015(3) 0.0635(2) 0.1095(2) 0.0428(7) Uani d . 1 C
C28 -0.1143(3) -0.0363(2) 0.0967(2) 0.0360(6) Uani d . 1 C
H1 0.4078 0.3152 0.3525 0.060 Uiso calc R 1 H
H2 0.1027 0.4576 0.1853 0.051 Uiso calc R 1 H
H3 -0.0367 0.3504 0.2588 0.061 Uiso calc R 1 H
H4 0.6854 0.7259 0.3755 0.053 Uiso calc R 1 H
H5 0.2921 0.5979 0.3846 0.057 Uiso calc R 1 H
H6 0.3791 0.7633 0.5127 0.064 Uiso calc R 1 H
H7 0.3268 0.7444 0.2298 0.045 Uiso calc R 1 H
H8 0.2399 0.4687 0.0319 0.050 Uiso calc R 1 H
H9 0.0639 0.6162 -0.0163 0.054 Uiso calc R 1 H
H10 0.5681 0.6738 0.1208 0.054 Uiso calc R 1 H
H11 0.8742 0.5521 0.3018 0.056 Uiso calc R 1 H
H12 1.0132 0.6846 0.2451 0.063 Uiso calc R 1 H
H13 0.2944 0.2616 0.0964 0.045 Uiso calc R 1 H
H14 0.7032 0.3839 0.1065 0.051 Uiso calc R 1 H
H15 0.6453 0.1996 -0.0064 0.053 Uiso calc R 1 H
H16 0.6345 0.2435 0.2491 0.050 Uiso calc R 1 H
H17 0.7558 0.5244 0.4409 0.060 Uiso calc R 1 H
H18 0.9125 0.3673 0.4919 0.066 Uiso calc R 1 H
H20A 0.1368 -0.0699 0.4630 0.054 Uiso calc R 1 H
H20B 0.0921 -0.1015 0.3575 0.054 Uiso calc R 1 H
H22 0.5607 -0.0167 0.3880 0.055 Uiso calc R 1 H
H23 0.6243 -0.0055 0.2587 0.058 Uiso calc R 1 H
H24 0.4375 0.0153 0.1314 0.052 Uiso calc R 1 H
H26 0.1116 0.0024 0.2593 0.043 Uiso calc R 1 H
H27A -0.0387 0.1065 0.0629 0.051 Uiso calc R 1 H
H27B 0.0096 0.1161 0.1670 0.051 Uiso calc R 1 H
H29 0.1593 0.2669 0.3609 0.060 Uiso calc R 1 H
H30 0.6239 0.8361 0.5023 0.063 Uiso calc R 1 H
H31 0.1263 0.7839 0.1094 0.046 Uiso calc R 1 H
H32 0.8177 0.7546 0.1336 0.058 Uiso calc R 1 H
H33 0.3876 0.1312 -0.0100 0.048 Uiso calc R 1 H
H34 0.8285 0.1968 0.3687 0.057 Uiso calc R 1 H

loop_
_atom_site_aniso_label
_atom_site_aniso_U_11
_atom_site_aniso_U_22
_atom_site_aniso_U_33
_atom_site_aniso_U_12
_atom_site_aniso_U_13
_atom_site_aniso_U_23
Ni1 0.0253(2) 0.0274(2) 0.0367(2) 0.00030(10) 0.0073(2) 0.00840(10)
N1 0.0320(10) 0.0320(10) 0.0440(10) 0.0000(10) 0.0120(10) 0.0100(10)
N2 0.050(2) 0.0430(10) 0.070(2) 0.0000(10) 0.031(2) 0.0240(10)
N3 0.0360(10) 0.0340(10) 0.0380(10) 0.0010(10) 0.0060(10) 0.0050(10)
N4 0.070(2) 0.0420(10) 0.034(2) -0.0070(10) 0.0050(10) -0.0020(10)
N5 0.0280(10) 0.0310(10) 0.0380(10) 0.0013(9) 0.0090(10) 0.0090(10)
N6 0.0350(10) 0.0350(10) 0.051(2) 0.0080(10) 0.0140(10) 0.0170(10)
N7 0.0310(10) 0.0320(10) 0.045(2) -0.0010(10) 0.0100(10) 0.0120(10)
N8 0.043(2) 0.0420(10) 0.068(2) -0.0030(10) 0.0200(10) 0.0240(10)
N9 0.0290(10) 0.0320(10) 0.0380(10) 0.0040(10) 0.0080(10) 0.0090(10)
N10 0.0400(10) 0.0320(10) 0.043(2) 0.0000(10) 0.0070(10) 0.0040(10)
N11 0.0310(10) 0.0370(10) 0.045(2) 0.0020(10) 0.0080(10) 0.0150(10)
N12 0.0390(10) 0.050(2) 0.062(2) 0.0120(10) 0.0150(10) 0.0300(10)
O1 0.0460(10) 0.0400(10) 0.0560(10) 0.0020(10) 0.0140(10) 0.0180(10)
O2 0.0370(10) 0.0600(10) 0.074(2) 0.0020(10) 0.0060(10) 0.0250(10)
O3 0.0410(10) 0.0580(10) 0.0360(10) 0.0150(10) 0.0067(9) 0.0140(10)
O4 0.0410(10) 0.0690(10) 0.0340(10) -0.0110(10) 0.0044(9) 0.0150(10)
O5 0.0370(10) 0.0440(10) 0.074(2) 0.0060(10) 0.0130(10) 0.0010(10)
O6 0.0380(10) 0.0310(10) 0.0630(10) 0.0037(9) 0.0130(10) 0.0181(9)
C1 0.041(2) 0.050(2) 0.066(2) 0.004(2) 0.016(2) 0.028(2)
C2 0.034(2) 0.046(2) 0.050(2) -0.0020(10) 0.0100(10) 0.0170(10)
C3 0.036(2) 0.052(2) 0.068(2) -0.003(2) 0.019(2) 0.018(2)
C4 0.042(2) 0.040(2) 0.046(2) -0.0020(10) 0.007(2) 0.0080(10)
C5 0.046(2) 0.051(2) 0.044(2) -0.003(2) 0.015(2) 0.004(2)
C6 0.066(2) 0.053(2) 0.045(2) -0.003(2) 0.023(2) 0.006(2)
C7 0.034(2) 0.0340(10) 0.044(2) 0.0020(10) 0.0090(10) 0.0110(10)
C8 0.040(2) 0.036(2) 0.044(2) 0.0030(10) 0.0080(10) 0.0040(10)
C9 0.038(2) 0.049(2) 0.044(2) 0.0020(10) 0.0010(10) 0.017(2)
C10 0.033(2) 0.047(2) 0.057(2) 0.0010(10) 0.0100(10) 0.021(2)
C11 0.033(2) 0.050(2) 0.062(2) 0.0010(10) 0.012(2) 0.024(2)
C12 0.032(2) 0.058(2) 0.070(2) -0.006(2) 0.015(2) 0.022(2)
C13 0.032(2) 0.0330(10) 0.048(2) 0.0010(10) 0.0110(10) 0.0100(10)
C14 0.036(2) 0.045(2) 0.045(2) -0.0020(10) 0.0130(10) 0.0040(10)
C15 0.044(2) 0.045(2) 0.046(2) 0.0040(10) 0.020(2) 0.0060(10)
C16 0.032(2) 0.043(2) 0.054(2) 0.0050(10) 0.0110(10) 0.0180(10)
C17 0.047(2) 0.053(2) 0.047(2) 0.004(2) 0.006(2) 0.015(2)
C18 0.046(2) 0.070(2) 0.052(2) 0.005(2) 0.005(2) 0.029(2)
C19 0.039(2) 0.050(2) 0.032(2) 0.0070(10) 0.0100(10) 0.0160(10)
C20 0.051(2) 0.045(2) 0.044(2) 0.008(2) 0.015(2) 0.0200(10)
C21 0.038(2) 0.0330(10) 0.036(2) 0.0050(10) 0.0090(10) 0.0030(10)
C22 0.035(2) 0.042(2) 0.051(2) 0.0070(10) 0.0010(10) 0.0060(10)
C23 0.033(2) 0.042(2) 0.067(2) -0.0020(10) 0.017(2) 0.003(2)
C24 0.042(2) 0.039(2) 0.052(2) -0.0070(10) 0.021(2) 0.0050(10)
C25 0.035(2) 0.0350(10) 0.035(2) -0.0080(10) 0.0030(10) 0.0020(10)
C26 0.0290(10) 0.042(2) 0.033(2) -0.0010(10) 0.0070(10) 0.0020(10)
C27 0.043(2) 0.040(2) 0.039(2) -0.0030(10) -0.0010(10) 0.0110(10)
C28 0.035(2) 0.037(2) 0.032(2) 0.0010(10) 0.0030(10) 0.0090(10)

loop_
_atom_type_symbol
_atom_type_description
_atom_type_scat_dispersion_real
_atom_type_scat_dispersion_imag
_atom_type_scat_source
C C 0.0033 0.0016 'International Tables Vol C Tables 4.2.6.8 and 6.1.1.4'
H H 0.0000 0.0000 'International Tables Vol C Tables 4.2.6.8 and 6.1.1.4'
N N 0.0061 0.0033 'International Tables Vol C Tables 4.2.6.8 and 6.1.1.4'
O O 0.0106 0.0060 'International Tables Vol C Tables 4.2.6.8 and 6.1.1.4'
Ni Ni 0.3393 1.1124 'International Tables Vol C Tables 4.2.6.8 and 6.1.1.4'

loop_
_geom_angle_atom_site_label_1
_geom_angle_atom_site_label_2
_geom_angle_atom_site_label_3
_geom_angle
_geom_angle_publ_flag
N1 Ni1 N11 89.56(9) yes
N3 Ni1 N1 88.71(9) yes
N3 Ni1 N5 89.42(9) yes
N3 Ni1 N7 89.92(9) yes
N3 Ni1 N11 90.30(10) yes
N5 Ni1 N1 90.62(9) yes
N5 Ni1 N11 179.68(9) yes
N7 Ni1 N1 178.56(9) yes
N7 Ni1 N5 88.93(8) yes
N7 Ni1 N11 90.90(9) yes
N9 Ni1 N1 90.49(9) yes
N9 Ni1 N3 178.28(8) yes
N9 Ni1 N5 92.12(9) yes
N9 Ni1 N7 90.89(9) yes
N9 Ni1 N11 88.15(9) yes
N1 C1 N2 111.7(3) no
N1 C1 H1 124.2 no
N1 C2 H2 125.1 no
N2 C1 H1 124.2 no
N2 C3 C2 106.4(3) no
N2 C3 H3 126.8 no
N3 C4 N4 111.8(3) no
N3 C4 H4 124.1 no
N3 C5 H5 124.7 no
N4 C4 H4 124.1 no
N4 C6 H6 127.2 no
N5 C7 N6 112.2(3) no
N5 C7 H7 123.9 no
N5 C8 H8 125.0 no
N6 C7 H7 123.9 no
N6 C9 C8 106.3(3) no
N6 C9 H9 126.8 no
N7 C10 N8 111.4(3) no
N7 C10 H10 124.3 no
N7 C11 H11 125.1 no
N8 C10 H10 124.3 no
N8 C12 C11 106.4(3) no
N8 C12 H12 126.8 no
N9 C13 N10 112.1(2) no
N9 C13 H13 124.0 no
N9 C14 H14 124.8 no
N10 C13 H13 124.0 no
N10 C15 H15 127.2 no
N11 C16 N12 112.9(3) no
N11 C16 H16 123.6 no
N11 C17 H17 125.0 no
N12 C16 H16 123.6 no
N12 C18 C17 105.9(3) no
N12 C18 H18 127.0 no
O1 C19 C20 118.1(3) no
O2 C19 O1 125.7(3) no
O2 C19 C20 116.3(3) no
O3 C20 C19 113.5(2) no
O3 C20 H20A 108.9 no
O3 C20 H20B 108.9 no
O3 C21 C22 116.2(3) no
O3 C21 C26 123.5(3) no
O4 C25 C26 123.7(3) no
O4 C25 C24 115.7(3) no
O4 C27 C28 115.7(2) no
O4 C27 H27A 108.3 no
O4 C27 H27B 108.3 no
O5 C28 O6 124.9(3) no
O5 C28 C27 115.5(3) no
O6 C28 C27 119.6(3) no
C21 O3 C20 117.0(2) no
C25 O4 C27 118.9(2) no
C1 N1 Ni1 127.2(2) no
C1 N1 C2 104.2(2) no
C1 N2 C3 107.9(3) no
C1 N2 H29 126.0 no
C2 N1 Ni1 127.8(2) no
C2 C3 H3 126.8 no
C3 N2 H29 126.0 no
C3 C2 N1 109.8(3) no
C3 C2 H2 125.1 no
C4 N3 Ni1 126.9(2) no
C4 N3 C5 104.1(3) no
C4 N4 C6 107.9(3) no
C4 N4 H30 126.1 no
C5 N3 Ni1 128.9(2) no
C5 C6 N4 105.6(3) no
C5 C6 H6 127.2 no
C6 N4 H30 126.1 no
C6 C5 N3 110.6(3) no
C6 C5 H5 124.7 no
C7 N5 Ni1 127.5(2) no
C7 N5 C8 104.1(2) no
C7 N6 C9 107.2(2) no
C7 N6 H31 126.4 no
C8 N5 Ni1 128.1(2) no
C8 C9 H9 126.8 no
C9 N6 H31 126.4 no
C9 C8 N5 110.1(3) no
C9 C8 H8 125.0 no
C10 N7 Ni1 127.1(2) no
C10 N7 C11 104.9(2) no
C10 N8 H32 126.2 no
C11 N7 Ni1 128.1(2) no
C11 C12 H12 126.8 no
C12 N8 C10 107.6(2) no
C12 N8 H32 126.2 no
C12 C11 N7 109.7(3) no
C12 C11 H11 125.1 no
C13 N9 Ni1 129.1(2) no
C13 N9 C14 104.4(2) no
C13 N10 C15 107.4(2) no
C13 N10 H33 126.3 no
C14 N9 Ni1 126.2(2) no
C14 C15 N10 105.6(3) no
C14 C15 H15 127.2 no
C15 N10 H33 126.3 no
C15 C14 N9 110.5(3) no
C15 C14 H14 124.8 no
C16 N11 Ni1 126.5(2) no
C16 N11 C17 104.1(3) no
C16 N12 C18 107.1(3) no
C16 N12 H34 126.4 no
C17 N11 Ni1 129.4(2) no
C17 C18 H18 127.0 no
C18 N12 H34 126.4 no
C18 C17 N11 110.0(3) no
C18 C17 H17 125.0 no
C19 C20 H20A 108.9 no
C19 C20 H20B 108.9 no
C21 C22 H22 120.4 no
C21 C26 H26 120.3 no
C22 C23 H23 119.3 no
C23 C22 C21 119.1(3) no
C23 C22 H22 120.4 no
C23 C24 C25 119.0(3) no
C23 C24 H24 120.5 no
C24 C23 C22 121.5(3) no
C24 C23 H23 119.3 no
C25 C24 H24 120.5 no
C26 C21 C22 120.3(3) no
C26 C25 C24 120.5(3) no
C25 C26 C21 119.5(3) no
C25 C26 H26 120.3 no
C28 C27 H27A 108.3 no
C28 C27 H27B 108.3 no
H20A C20 H20B 107.7 no
H27A C27 H27B 107.4 no

loop_
_geom_bond_atom_site_label_1
_geom_bond_atom_site_label_2
_geom_bond_distance
_geom_bond_publ_flag
Ni1 N1 2.136(2) yes
Ni1 N3 2.111(2) yes
Ni1 N5 2.135(2) yes
Ni1 N7 2.131(2) yes
Ni1 N9 2.109(2) yes
Ni1 N11 2.148(2) yes
N1 C1 1.322(4) no
N1 C2 1.373(3) no
N2 C1 1.322(4) no
N2 C3 1.341(4) no
N2 H29 0.8600 no
N3 C4 1.321(3) no
N3 C5 1.368(4) no
N4 C4 1.322(4) no
N4 C6 1.352(4) no
N4 H30 0.8600 no
N5 C7 1.329(3) no
N5 C8 1.370(4) no
N6 C7 1.331(4) no
N6 C9 1.352(4) no
N6 H31 0.8600 no
N7 C10 1.318(4) no
N7 C11 1.369(4) no
N8 C10 1.341(4) no
N8 C12 1.340(4) no
N8 H32 0.8600 no
N9 C13 1.320(3) no
N9 C14 1.368(4) no
N10 C13 1.332(4) no
N10 C15 1.361(4) no
N10 H33 0.8600 no
N11 C16 1.323(4) no
N11 C17 1.372(4) no
N12 C16 1.329(4) no
N12 C18 1.358(4) no
N12 H34 0.8600 no
O1 C19 1.248(3) no
O2 C19 1.245(3) no
O3 C21 1.370(3) no
O3 C20 1.426(3) no
O4 C25 1.369(3) no
O4 C27 1.422(3) no
O5 C28 1.247(3) no
O6 C28 1.261(3) no
C1 H1 0.9300 no
C2 C3 1.345(4) no
C2 H2 0.9300 no
C3 H3 0.9300 no
C4 H4 0.9300 no
C5 C6 1.344(4) no
C5 H5 0.9300 no
C6 H6 0.9300 no
C7 H7 0.9300 no
C8 C9 1.358(4) no
C8 H8 0.9300 no
C9 H9 0.9300 no
C10 H10 0.9300 no
C11 C12 1.356(4) no
C11 H11 0.9300 no
C12 H12 0.9300 no
C13 H13 0.9300 no
C14 C15 1.353(4) no
C14 H14 0.9300 no
C15 H15 0.9300 no
C16 H16 0.9300 no
C17 C18 1.368(4) no
C17 H17 0.9300 no
C18 H18 0.9300 no
C19 C20 1.523(4) no
C20 H20A 0.9700 no
C20 H20B 0.9700 no
C21 C26 1.387(4) no
C21 C22 1.388(4) no
C22 C23 1.377(4) no
C22 H22 0.9300 no
C23 C24 1.371(4) no
C23 H23 0.9300 no
C24 C25 1.391(4) no
C24 H24 0.9300 no
C25 C26 1.380(4) no
C26 H26 0.9300 no
C27 C28 1.509(4) no
C27 H27A 0.9700 no
C27 H27B 0.9700 no

loop_
_geom_hbond_atom_site_label_D
_geom_hbond_atom_site_label_H
_geom_hbond_atom_site_label_A
_geom_hbond_site_symmetry_A
_geom_hbond_distance_DH
_geom_hbond_distance_HA
_geom_hbond_distance_DA
_geom_hbond_angle_DHA
_geom_hbond_publ_flag
N2 H29 O1 . 0.86 1.91 2.765(3) 176 yes
N4 H30 O1 2_666 0.86 2.23 2.808(4) 125 yes
N4 H30 O3 2_666 0.86 2.28 3.109(3) 161 yes
N6 H31 O6 1_565 0.86 1.97 2.731(3) 147 yes
N8 H32 O6 1_665 0.86 1.95 2.775(3) 160 yes
N10 H33 O5 2 0.86 1.90 2.751(3) 170 yes
N12 H34 O2 1_655 0.86 1.88 2.737(3) 173 yes
N12 H34 O1 1_655 0.86 2.62 3.172(3) 123 yes

loop_
_geom_torsion_atom_site_label_1
_geom_torsion_atom_site_label_2
_geom_torsion_atom_site_label_3
_geom_torsion_atom_site_label_4
_geom_torsion
_geom_torsion_publ_flag
Ni1 N1 C1 N2 170.4(2) no
Ni1 N1 C2 C3 -170.5(2) no
Ni1 N3 C4 N4 -175.3(2) no
Ni1 N3 C5 C6 175.5(2) no
Ni1 N5 C7 N6 -174.4(2) no
Ni1 N5 C8 C9 174.2(2) no
Ni1 N7 C10 N8 179.2(2) no
Ni1 N7 C11 C12 -178.9(2) no
Ni1 N9 C13 N10 -173.5(2) no
Ni1 N9 C14 C15 173.2(2) no
Ni1 N11 C16 N12 178.8(2) no
Ni1 N11 C17 C18 -178.6(2) no
N11 C17 C18 N12 -0.3(4) no
N1 Ni1 N3 C4 165.3(2) no
N1 Ni1 N3 C5 -9.7(3) no
N1 Ni1 N5 C7 99.3(2) no
N1 Ni1 N5 C8 -74.5(2) no
N1 Ni1 N9 C13 12.4(2) no
N1 Ni1 N9 C14 -159.6(2) no
N1 Ni1 N11 C16 73.1(2) no
N1 Ni1 N11 C17 -108.2(3) no
N1 C2 C3 N2 0.2(4) no
N3 Ni1 N1 C1 -80.8(3) no
N3 Ni1 N1 C2 87.6(2) no
N3 Ni1 N5 C7 10.5(2) no
N3 Ni1 N7 C10 -97.6(3) no
N3 Ni1 N7 C11 82.5(3) no
N3 Ni1 N11 C16 161.8(2) no
N3 Ni1 N11 C17 -19.5(3) no
N3 C5 C6 N4 0.0(4) no
N5 Ni1 N1 C1 -170.2(3) no
N5 Ni1 N1 C2 -1.8(2) no
N5 Ni1 N3 C4 -104.1(2) no
N5 Ni1 N3 C5 81.0(3) no
N5 Ni1 N7 C10 -8.2(3) no
N5 Ni1 N7 C11 172.0(3) no
N5 Ni1 N9 C13 -78.2(2) no
N5 Ni1 N9 C14 109.7(2) no
N5 C8 C9 N6 0.7(3) no
N7 Ni1 N3 C4 -15.2(2) no
N7 Ni1 N3 C5 169.9(3) no
N7 Ni1 N5 C7 -79.4(2) no
N7 Ni1 N5 C8 106.9(2) no
N7 Ni1 N9 C13 -167.1(2) no
N7 Ni1 N9 C14 20.8(2) no
N7 Ni1 N11 C16 -108.3(2) no
N7 Ni1 N11 C17 70.5(3) no
N7 C11 C12 N8 -1.0(4) no
N9 Ni1 N1 C1 97.7(3) no
N9 Ni1 N1 C2 -93.9(2) no
N9 Ni1 N5 C7 -170.2(2) no
N9 Ni1 N5 C8 16.0(2) no
N9 Ni1 N7 C10 83.9(3) no
N9 Ni1 N7 C11 -95.9(3) no
N9 Ni1 N11 C16 -17.4(2) no
N9 Ni1 N11 C17 161.3(3) no
N9 C14 C15 N10 0.8(4) no
N11 Ni1 N1 C1 9.6(3) no
N11 Ni1 N1 C2 177.9(2) no
N11 Ni1 N3 C4 75.7(2) no
N11 Ni1 N3 C5 -99.2(3) no
N11 Ni1 N7 C10 172.1(3) no
N11 Ni1 N7 C11 -7.8(3) no
N11 Ni1 N9 C13 102.0(2) no
N11 Ni1 N9 C14 -70.1(2) no
O1 C19 C20 O3 -19.2(4) no
O2 C19 C20 O3 162.4(3) no
O3 C21 C22 C23 179.0(3) no
O3 C21 C26 C25 178.5(2) no
O4 C25 C26 C21 -177.9(2) no
O4 C27 C28 O5 -175.2(3) no
O4 C27 C28 O6 3.6(4) no
C1 N1 C2 C3 0.0(4) no
C1 N2 C3 C2 -0.3(4) no
C2 N1 C1 N2 -0.2(4) no
C3 N2 C1 N1 0.3(4) no
C4 N3 C5 C6 -0.4(4) no
C4 N4 C6 C5 0.4(4) no
C5 N3 C4 N4 0.6(3) no
C6 N4 C4 N3 -0.6(4) no
C8 N5 C7 N6 0.5(3) no
C7 N5 C8 C9 -0.7(3) no
C7 N6 C9 C8 -0.3(3) no
C9 N6 C7 N5 -0.1(3) no
C10 N7 C11 C12 1.2(4) no
C10 N8 C12 C11 0.4(4) no
C11 N7 C10 N8 -1.0(4) no
C12 N8 C10 N7 0.4(4) no
C13 N9 C14 C15 -0.5(3) no
C13 N10 C15 C14 -0.8(3) no
C14 N9 C13 N10 -0.1(3) no
C15 N10 C13 N9 0.6(3) no
C16 N11 C17 C18 0.3(3) no
C16 N12 C18 C17 0.1(3) no
C17 N11 C16 N12 -0.2(3) no
C18 N12 C16 N11 0.1(3) no
C20 O3 C21 C22 -169.6(2) no
C20 O3 C21 C26 11.8(4) no
C21 O3 C20 C19 -75.5(3) no
C21 C22 C23 C24 2.3(5) no
C22 C21 C26 C25 0.0(4) no
C22 C23 C24 C25 0.3(4) no
C23 C24 C25 O4 177.8(3) no
C23 C24 C25 C26 -2.8(4) no
C24 C25 C26 C21 2.6(4) no
C25 O4 C27 C28 -84.6(3) no
C26 C21 C22 C23 -2.4(4) no
C27 O4 C25 C24 -166.2(2) no
C27 O4 C25 C26 14.4(4) no
